data_7240760
loop_
_publ_author_name
'Arumugam, Natarajan'
'Almansour, Abdulrahman I.'
'Kumar, Raju Suresh'
'Mohammad Ali Al-Aizari, Abdul Jaleel'
'Alaqeel, Shatha Ibrahim'
'Kans\?iz, Sevgi'
'Krishna, Vagolu Siva'
'Sriram, Dharmarajan'
'Dege, Necmi'

_publ_section_title
;
 Regio- and diastereoselective synthesis of spiropyrroloquinoxaline
 grafted indole heterocyclic hybrids and evaluation of their
 anti-Mycobacterium tuberculosis activity
;
_journal_issue 40
_journal_name_full 'RSC Advances'
_journal_page_first 23522
_journal_page_last 23531
_journal_paper_doi 10.1039/D0RA02525A
_journal_volume 10
_journal_year 2020
_chemical_formula_sum 'C37 H33 N5 O4'
_chemical_formula_weight 611.68
_space_group_crystal_system triclinic
_space_group_IT_number 2
_space_group_name_Hall '-P 1'
_space_group_name_H-M_alt 'P -1'
_atom_sites_solution_hydrogens mixed
_audit_creation_method SHELXL-2018/3
_audit_update_record
;
2019-11-19 deposited with the CCDC.	2020-06-01 downloaded from the CCDC.
;
_cell_angle_alpha 97.266(5)
_cell_angle_beta 106.616(5)
_cell_angle_gamma 111.900(5)
_cell_formula_units_Z 2
_cell_length_a 11.5002(7)
_cell_length_b 11.7543(8)
_cell_length_c 14.3642(10)
_cell_measurement_temperature 293(2)
_cell_volume 1666.0(2)
_computing_structure_refinement 'SHELXL-2018/3 (Sheldrick, 2018)'
_diffrn_ambient_temperature 293(2)
_diffrn_measured_fraction_theta_full 1.000
_diffrn_measured_fraction_theta_max 1.000
_diffrn_radiation_type MoK\a
_diffrn_radiation_wavelength 0.71073
_diffrn_reflns_av_R_equivalents 0.0521
_diffrn_reflns_av_unetI/netI 0.0616
_diffrn_reflns_Laue_measured_fraction_full 1.000
_diffrn_reflns_Laue_measured_fraction_max 1.000
_diffrn_reflns_limit_h_max 14
_diffrn_reflns_limit_h_min -13
_diffrn_reflns_limit_k_max 14
_diffrn_reflns_limit_k_min -14
_diffrn_reflns_limit_l_max 17
_diffrn_reflns_limit_l_min -17
_diffrn_reflns_number 16765
_diffrn_reflns_point_group_measured_fraction_full 1.000
_diffrn_reflns_point_group_measured_fraction_max 1.000
_diffrn_reflns_theta_full 25.242
_diffrn_reflns_theta_max 25.999
_diffrn_reflns_theta_min 2.047
_exptl_absorpt_coefficient_mu 0.081
_exptl_crystal_density_diffrn 1.219
_exptl_crystal_F_000 644
_refine_diff_density_max 0.380
_refine_diff_density_min -0.152
_refine_diff_density_rms 0.043
_refine_ls_extinction_method none
_refine_ls_goodness_of_fit_ref 0.982
_refine_ls_hydrogen_treatment mixed
_refine_ls_matrix_type full
_refine_ls_number_parameters 422
_refine_ls_number_reflns 6550
_refine_ls_number_restraints 0
_refine_ls_restrained_S_all 0.982
_refine_ls_R_factor_all 0.1384
_refine_ls_R_factor_gt 0.0698
_refine_ls_shift/su_max 0.000
_refine_ls_shift/su_mean 0.000
_refine_ls_structure_factor_coef Fsqd
_refine_ls_weighting_details 'w=1/[\s^2^(Fo^2^)+(0.1156P)^2^] where P=(Fo^2^+2Fc^2^)/3'
_refine_ls_weighting_scheme calc
_refine_ls_wR_factor_gt 0.1805
_refine_ls_wR_factor_ref 0.2179
_reflns_Friedel_coverage 0.000
_reflns_number_gt 3362
_reflns_number_total 6550
_reflns_threshold_expression 'I > 2\s(I)'
_cod_data_source_file d0ra02525a2.cif
_cod_data_source_block shelx
_cod_depositor_comments 'Adding full bibliography for 7240760.cif.'
_cod_original_cell_volume 1665.9(2)
_cod_database_code 7240760
_shelx_shelxl_version_number 2018/3
_shelx_space_group_comment
;
The symmetry employed for this shelxl refinement is uniquely defined
by the following loop, which should always be used as a source of
symmetry information in preference to the above space-group names.
They are only intended as comments.
;

loop_
_space_group_symop_operation_xyz
'x, y, z'
'-x, -y, -z'

loop_
_atom_site_label
_atom_site_type_symbol
_atom_site_fract_x
_atom_site_fract_y
_atom_site_fract_z
_atom_site_U_iso_or_equiv
_atom_site_adp_type
_atom_site_occupancy
_atom_site_site_symmetry_order
_atom_site_calc_flag
_atom_site_refinement_flags_posn
_atom_site_refinement_flags_adp
_atom_site_refinement_flags_occupancy
_atom_site_disorder_assembly
_atom_site_disorder_group
O1 O 0.8536(3) 0.1416(2) 0.6396(2) 0.0850(7) Uani 1 1 d . . . . .
N3 N 0.6204(3) -0.1847(2) 0.5260(2) 0.0571(6) Uani 1 1 d . . . . .
N2 N 0.7806(2) -0.3453(2) 0.50400(19) 0.0580(6) Uani 1 1 d . . . . .
N4 N 0.9064(3) 0.0895(2) 0.5995(2) 0.0679(7) Uani 1 1 d . . . . .
N1 N 0.6587(3) -0.5562(2) 0.5779(2) 0.0667(7) Uani 1 1 d . . . . .
C9 C 0.6923(3) -0.2291(2) 0.6047(2) 0.0547(7) Uani 1 1 d . . . . .
O2 O 1.0017(3) 0.1472(2) 0.5784(3) 0.1205(12) Uani 1 1 d . . . . .
C8 C 0.7167(3) -0.3413(2) 0.5649(2) 0.0523(7) Uani 1 1 d . . . . .
C7 C 0.6553(3) -0.4464(2) 0.6021(2) 0.0548(7) Uani 1 1 d . . . . .
C25 C 0.7160(3) -0.1165(2) 0.4810(2) 0.0554(7) Uani 1 1 d . . . . .
H25 H 0.722376 -0.179624 0.433601 0.067 Uiso 1 1 calc R U . . .
C16 C 0.8215(3) -0.1030(2) 0.6595(2) 0.0552(7) Uani 1 1 d . . . . .
H16 H 0.793389 -0.045418 0.692704 0.066 Uiso 1 1 calc R U . . .
C24 C 0.8497(3) -0.0530(2) 0.5719(2) 0.0554(7) Uani 1 1 d . . . . .
H24 H 0.915331 -0.078538 0.556177 0.066 Uiso 1 1 calc R U . . .
C17 C 0.9424(3) -0.0991(3) 0.7392(2) 0.0587(8) Uani 1 1 d . . . . .
C6 C 0.7864(3) -0.4595(3) 0.4767(2) 0.0590(8) Uani 1 1 d . . . . .
C10 C 0.6141(3) -0.2825(3) 0.6694(2) 0.0582(7) Uani 1 1 d . . . . .
C1 C 0.7263(3) -0.5637(3) 0.5146(3) 0.0623(8) Uani 1 1 d . . . . .
C27 C 0.5523(3) -0.1022(3) 0.3311(2) 0.0648(8) Uani 1 1 d . . . . .
C15 C 0.5935(3) -0.4084(3) 0.6674(2) 0.0616(8) Uani 1 1 d . . . . .
C26 C 0.6724(3) -0.0304(3) 0.4232(2) 0.0640(8) Uani 1 1 d . . . . .
H26A H 0.653471 0.025040 0.466546 0.077 Uiso 1 1 calc R U . . .
H26B H 0.745713 0.022554 0.405089 0.077 Uiso 1 1 calc R U . . .
C34 C 0.5441(4) -0.1771(3) 0.2413(3) 0.0726(9) Uani 1 1 d . . . . .
C14 C 0.5236(4) -0.4750(3) 0.7211(3) 0.0768(10) Uani 1 1 d . . . . .
H14 H 0.509124 -0.558859 0.718173 0.092 Uiso 1 1 calc R U . . .
N5 N 0.3410(4) -0.1851(4) 0.2243(3) 0.1131(12) Uani 1 1 d . . . . .
H5 H 0.256971 -0.202452 0.200190 0.136 Uiso 1 1 calc R U . . .
C5 C 0.8542(3) -0.4716(3) 0.4130(3) 0.0734(9) Uani 1 1 d . . . . .
H5A H 0.893341 -0.403685 0.388077 0.088 Uiso 1 1 calc R U . . .
C11 C 0.5651(4) -0.2246(3) 0.7277(3) 0.0769(10) Uani 1 1 d . . . . .
H11 H 0.579003 -0.140803 0.730629 0.092 Uiso 1 1 calc R U . . .
C18 C 1.0262(4) -0.1497(3) 0.7182(3) 0.0792(10) Uani 1 1 d . . . . .
H18 H 1.003995 -0.195181 0.652874 0.095 Uiso 1 1 calc R U . . .
C29 C 0.4077(5) -0.2288(4) 0.1759(3) 0.0924(12) Uani 1 1 d . . . . .
C22 C 0.9812(4) -0.0321(4) 0.8365(3) 0.0844(11) Uani 1 1 d . . . . .
H22 H 0.927860 0.003891 0.853163 0.101 Uiso 1 1 calc R U . . .
C19 C 1.1423(4) -0.1334(4) 0.7928(3) 0.0941(12) Uani 1 1 d . . . . .
H19 H 1.196388 -0.168960 0.776765 0.113 Uiso 1 1 calc R U . . .
C20 C 1.1800(4) -0.0660(4) 0.8903(3) 0.0907(12) Uani 1 1 d . . . . .
C28 C 0.4280(4) -0.1101(4) 0.3163(3) 0.0875(11) Uani 1 1 d . . . . .
H28 H 0.405376 -0.069379 0.363296 0.105 Uiso 1 1 calc R U . . .
C13 C 0.4758(4) -0.4161(4) 0.7789(3) 0.0939(12) Uani 1 1 d . . . . .
H13 H 0.429804 -0.459790 0.816416 0.113 Uiso 1 1 calc R U . . .
C2 C 0.7399(4) -0.6754(3) 0.4862(3) 0.0871(11) Uani 1 1 d . . . . .
H2 H 0.702738 -0.744540 0.510639 0.104 Uiso 1 1 calc R U . . .
C12 C 0.4953(4) -0.2913(4) 0.7820(3) 0.0922(12) Uani 1 1 d . . . . .
H12 H 0.461162 -0.252657 0.820732 0.111 Uiso 1 1 calc R U . . .
C4 C 0.8638(4) -0.5829(3) 0.3864(3) 0.0881(12) Uani 1 1 d . . . . .
H4 H 0.909065 -0.590598 0.343427 0.106 Uiso 1 1 calc R U . . .
C3 C 0.8061(4) -0.6838(3) 0.4237(4) 0.0948(13) Uani 1 1 d . . . . .
H3A H 0.813127 -0.759064 0.405405 0.114 Uiso 1 1 calc R U . . .
C33 C 0.6387(5) -0.2036(4) 0.2106(3) 0.0967(13) Uani 1 1 d . . . . .
H33 H 0.728814 -0.168892 0.252013 0.116 Uiso 1 1 calc R U . . .
C21 C 1.0966(5) -0.0167(4) 0.9100(3) 0.1034(14) Uani 1 1 d . . . . .
H21 H 1.118689 0.028751 0.975284 0.124 Uiso 1 1 calc R U . . .
C30 C 0.3622(8) -0.3084(5) 0.0816(4) 0.136(2) Uani 1 1 d . . . . .
H30 H 0.272618 -0.341879 0.039188 0.164 Uiso 1 1 calc R U . . .
C31 C 0.4532(10) -0.3357(6) 0.0534(4) 0.149(3) Uani 1 1 d . . . . .
H31 H 0.423724 -0.390864 -0.009592 0.179 Uiso 1 1 calc R U . . .
C32 C 0.5902(9) -0.2854(6) 0.1140(5) 0.139(2) Uani 1 1 d . . . . .
H32 H 0.648853 -0.306127 0.090196 0.167 Uiso 1 1 calc R U . . .
C23 C 1.3112(5) -0.0420(6) 0.9709(4) 0.142(2) Uani 1 1 d . . . . .
H23A H 1.347103 -0.096788 0.947462 0.213 Uiso 1 1 calc R U . . .
H23B H 1.295343 -0.059052 1.030889 0.213 Uiso 1 1 calc R U . . .
H23C H 1.374272 0.045010 0.985483 0.213 Uiso 1 1 calc R U . . .
O3 O 0.0577(5) -0.2670(5) 0.0980(4) 0.1780(18) Uani 1 1 d . . . . .
C36 C -0.0540(8) -0.3418(9) 0.0848(10) 0.225(6) Uani 1 1 d . . . . .
O4 O -0.1510(6) -0.3666(7) 0.0206(9) 0.327(7) Uani 1 1 d . . . . .
C35 C -0.0592(13) -0.4142(11) 0.1799(6) 0.328(10) Uani 1 1 d . . . . .
H35A H 0.001077 -0.453905 0.187758 0.493 Uiso 1 1 calc R U . . .
H35B H -0.149020 -0.477339 0.164193 0.493 Uiso 1 1 calc R U . . .
H35C H -0.032550 -0.352073 0.241362 0.493 Uiso 1 1 calc R U . . .
C37 C -0.1236(9) -0.3602(15) -0.1007(10) 0.401(12) Uani 1 1 d . . . . .
H37A H -0.206698 -0.412217 -0.155726 0.602 Uiso 1 1 calc R U . . .
H37B H -0.057805 -0.390942 -0.103223 0.602 Uiso 1 1 calc R U . . .
H37C H -0.092212 -0.273990 -0.105672 0.602 Uiso 1 1 calc R U . . .
H3 H 0.547(4) -0.247(3) 0.478(2) 0.070(10) Uiso 1 1 d . . . . .

loop_
_atom_site_aniso_label
_atom_site_aniso_U_11
_atom_site_aniso_U_22
_atom_site_aniso_U_33
_atom_site_aniso_U_23
_atom_site_aniso_U_13
_atom_site_aniso_U_12
O1 0.0988(18) 0.0486(12) 0.1096(19) 0.0084(12) 0.0442(16) 0.0330(12)
N3 0.0535(15) 0.0445(12) 0.0676(16) 0.0148(12) 0.0177(14) 0.0183(12)
N2 0.0606(15) 0.0420(12) 0.0725(16) 0.0168(11) 0.0258(13) 0.0213(11)
N4 0.0675(17) 0.0438(13) 0.0821(19) 0.0150(12) 0.0281(15) 0.0130(13)
N1 0.0667(17) 0.0461(13) 0.0864(19) 0.0252(13) 0.0254(15) 0.0226(12)
C9 0.0534(17) 0.0456(14) 0.0631(18) 0.0154(13) 0.0219(15) 0.0181(13)
O2 0.118(2) 0.0625(15) 0.178(3) 0.0258(17) 0.095(2) 0.0076(15)
C8 0.0477(16) 0.0427(14) 0.0606(17) 0.0136(12) 0.0155(14) 0.0162(12)
C7 0.0509(16) 0.0425(14) 0.0641(18) 0.0194(13) 0.0164(14) 0.0144(12)
C25 0.0643(18) 0.0384(13) 0.0625(18) 0.0145(13) 0.0225(15) 0.0208(13)
C16 0.0569(17) 0.0401(13) 0.0679(19) 0.0110(13) 0.0228(15) 0.0211(12)
C24 0.0567(17) 0.0379(13) 0.0721(19) 0.0138(13) 0.0253(15) 0.0197(12)
C17 0.0550(17) 0.0460(14) 0.069(2) 0.0148(14) 0.0192(16) 0.0172(13)
C6 0.0546(17) 0.0416(14) 0.076(2) 0.0119(13) 0.0182(16) 0.0215(13)
C10 0.0547(17) 0.0553(16) 0.0620(18) 0.0171(14) 0.0229(15) 0.0193(14)
C1 0.0563(18) 0.0451(15) 0.082(2) 0.0175(14) 0.0212(17) 0.0206(14)
C27 0.067(2) 0.0567(17) 0.075(2) 0.0289(16) 0.0217(18) 0.0295(15)
C15 0.0575(18) 0.0563(17) 0.0632(19) 0.0218(14) 0.0189(16) 0.0168(14)
C26 0.080(2) 0.0471(15) 0.068(2) 0.0198(14) 0.0262(18) 0.0297(15)
C34 0.090(3) 0.0535(17) 0.065(2) 0.0182(16) 0.025(2) 0.0227(18)
C14 0.077(2) 0.068(2) 0.082(2) 0.0323(18) 0.034(2) 0.0210(18)
N5 0.085(3) 0.119(3) 0.118(3) 0.036(3) 0.013(3) 0.043(2)
C5 0.078(2) 0.0534(17) 0.098(3) 0.0192(17) 0.039(2) 0.0322(16)
C11 0.081(2) 0.068(2) 0.086(2) 0.0215(18) 0.040(2) 0.0294(18)
C18 0.072(2) 0.071(2) 0.078(2) 0.0016(18) 0.009(2) 0.0334(18)
C29 0.111(3) 0.068(2) 0.066(2) 0.0174(19) 0.007(2) 0.023(2)
C22 0.080(3) 0.098(3) 0.072(2) 0.014(2) 0.022(2) 0.042(2)
C19 0.073(2) 0.085(3) 0.110(3) 0.009(2) 0.010(2) 0.042(2)
C20 0.075(2) 0.083(2) 0.092(3) 0.024(2) 0.005(2) 0.030(2)
C28 0.083(3) 0.089(3) 0.090(3) 0.030(2) 0.020(2) 0.042(2)
C13 0.097(3) 0.096(3) 0.094(3) 0.036(2) 0.055(3) 0.028(2)
C2 0.087(3) 0.0497(18) 0.133(3) 0.032(2) 0.044(3) 0.0327(18)
C12 0.089(3) 0.098(3) 0.094(3) 0.022(2) 0.052(2) 0.033(2)
C4 0.092(3) 0.063(2) 0.125(3) 0.020(2) 0.054(3) 0.040(2)
C3 0.104(3) 0.0536(19) 0.149(4) 0.028(2) 0.063(3) 0.045(2)
C33 0.129(4) 0.077(2) 0.088(3) 0.020(2) 0.053(3) 0.040(2)
C21 0.103(3) 0.117(3) 0.072(3) 0.010(2) 0.016(3) 0.044(3)
C30 0.164(6) 0.096(4) 0.096(4) 0.020(3) 0.016(4) 0.025(4)
C31 0.219(8) 0.102(4) 0.078(3) 0.004(3) 0.039(5) 0.036(5)
C32 0.202(7) 0.108(4) 0.126(5) 0.025(4) 0.094(5) 0.062(4)
C23 0.110(4) 0.146(5) 0.122(4) 0.020(3) -0.018(3) 0.055(3)
O3 0.108(3) 0.186(4) 0.187(4) 0.020(3) 0.011(3) 0.048(3)
C36 0.067(4) 0.168(7) 0.319(14) -0.060(8) -0.002(6) 0.016(5)
O4 0.102(4) 0.215(6) 0.493(14) -0.169(9) 0.082(6) -0.007(4)
C35 0.332(16) 0.277(13) 0.114(6) 0.013(7) 0.052(7) -0.108(11)
C37 0.127(7) 0.490(19) 0.375(15) 0.368(16) -0.061(8) -0.056(9)

loop_
_atom_type_symbol
_atom_type_description
_atom_type_scat_dispersion_real
_atom_type_scat_dispersion_imag
_atom_type_scat_source
C C 0.0033 0.0016 'International Tables Vol C Tables 4.2.6.8 and 6.1.1.4'
H H 0.0000 0.0000 'International Tables Vol C Tables 4.2.6.8 and 6.1.1.4'
N N 0.0061 0.0033 'International Tables Vol C Tables 4.2.6.8 and 6.1.1.4'
O O 0.0106 0.0060 'International Tables Vol C Tables 4.2.6.8 and 6.1.1.4'

loop_
_geom_angle_atom_site_label_1
_geom_angle_atom_site_label_2
_geom_angle_atom_site_label_3
_geom_angle
_geom_angle_site_symmetry_1
_geom_angle_site_symmetry_3
_geom_angle_publ_flag
C25 N3 C9 107.0(2) . . ?
C25 N3 H3 110(2) . . ?
C9 N3 H3 114(2) . . ?
C8 N2 C6 115.5(2) . . ?
O2 N4 O1 122.5(3) . . ?
O2 N4 C24 117.9(3) . . ?
O1 N4 C24 119.6(3) . . ?
C7 N1 C1 115.5(3) . . ?
N3 C9 C10 113.2(2) . . ?
N3 C9 C8 114.5(2) . . ?
C10 C9 C8 101.2(2) . . ?
N3 C9 C16 98.8(2) . . ?
C10 C9 C16 115.1(2) . . ?
C8 C9 C16 114.8(2) . . ?
N2 C8 C7 123.5(2) . . ?
N2 C8 C9 126.4(3) . . ?
C7 C8 C9 110.1(3) . . ?
N1 C7 C8 122.8(3) . . ?
N1 C7 C15 128.8(3) . . ?
C8 C7 C15 108.5(2) . . ?
N3 C25 C26 112.8(2) . . ?
N3 C25 C24 102.3(2) . . ?
C26 C25 C24 117.4(2) . . ?
N3 C25 H25 108.0 . . ?
C26 C25 H25 108.0 . . ?
C24 C25 H25 108.0 . . ?
C17 C16 C24 114.7(2) . . ?
C17 C16 C9 121.4(2) . . ?
C24 C16 C9 102.1(2) . . ?
C17 C16 H16 105.8 . . ?
C24 C16 H16 105.8 . . ?
C9 C16 H16 105.8 . . ?
N4 C24 C16 110.2(2) . . ?
N4 C24 C25 112.8(2) . . ?
C16 C24 C25 106.9(2) . . ?
N4 C24 H24 109.0 . . ?
C16 C24 H24 109.0 . . ?
C25 C24 H24 109.0 . . ?
C22 C17 C18 116.8(3) . . ?
C22 C17 C16 119.5(3) . . ?
C18 C17 C16 123.4(3) . . ?
N2 C6 C5 119.3(3) . . ?
N2 C6 C1 121.0(3) . . ?
C5 C6 C1 119.7(3) . . ?
C11 C10 C15 119.0(3) . . ?
C11 C10 C9 129.0(3) . . ?
C15 C10 C9 111.9(3) . . ?
N1 C1 C2 120.4(3) . . ?
N1 C1 C6 121.8(2) . . ?
C2 C1 C6 117.8(3) . . ?
C28 C27 C34 106.7(3) . . ?
C28 C27 C26 126.2(3) . . ?
C34 C27 C26 127.1(3) . . ?
C14 C15 C10 121.2(3) . . ?
C14 C15 C7 130.5(3) . . ?
C10 C15 C7 108.3(3) . . ?
C27 C26 C25 112.7(2) . . ?
C27 C26 H26A 109.1 . . ?
C25 C26 H26A 109.1 . . ?
C27 C26 H26B 109.1 . . ?
C25 C26 H26B 109.1 . . ?
H26A C26 H26B 107.8 . . ?
C33 C34 C29 120.7(4) . . ?
C33 C34 C27 133.5(4) . . ?
C29 C34 C27 105.8(4) . . ?
C13 C14 C15 119.1(3) . . ?
C13 C14 H14 120.5 . . ?
C15 C14 H14 120.5 . . ?
C28 N5 C29 108.9(4) . . ?
C28 N5 H5 125.6 . . ?
C29 N5 H5 125.6 . . ?
C4 C5 C6 120.5(3) . . ?
C4 C5 H5A 119.8 . . ?
C6 C5 H5A 119.8 . . ?
C10 C11 C12 119.7(3) . . ?
C10 C11 H11 120.1 . . ?
C12 C11 H11 120.1 . . ?
C19 C18 C17 121.0(3) . . ?
C19 C18 H18 119.5 . . ?
C17 C18 H18 119.5 . . ?
N5 C29 C30 130.4(5) . . ?
N5 C29 C34 107.6(3) . . ?
C30 C29 C34 122.0(6) . . ?
C17 C22 C21 121.8(4) . . ?
C17 C22 H22 119.1 . . ?
C21 C22 H22 119.1 . . ?
C20 C19 C18 121.6(4) . . ?
C20 C19 H19 119.2 . . ?
C18 C19 H19 119.2 . . ?
C21 C20 C19 116.8(4) . . ?
C21 C20 C23 121.5(4) . . ?
C19 C20 C23 121.6(4) . . ?
N5 C28 C27 110.9(4) . . ?
N5 C28 H28 124.6 . . ?
C27 C28 H28 124.6 . . ?
C14 C13 C12 120.6(4) . . ?
C14 C13 H13 119.7 . . ?
C12 C13 H13 119.7 . . ?
C3 C2 C1 120.8(3) . . ?
C3 C2 H2 119.6 . . ?
C1 C2 H2 119.6 . . ?
C11 C12 C13 120.4(4) . . ?
C11 C12 H12 119.8 . . ?
C13 C12 H12 119.8 . . ?
C5 C4 C3 119.8(4) . . ?
C5 C4 H4 120.1 . . ?
C3 C4 H4 120.1 . . ?
C2 C3 C4 121.4(3) . . ?
C2 C3 H3A 119.3 . . ?
C4 C3 H3A 119.3 . . ?
C34 C33 C32 116.5(5) . . ?
C34 C33 H33 121.7 . . ?
C32 C33 H33 121.7 . . ?
C20 C21 C22 122.0(4) . . ?
C20 C21 H21 119.0 . . ?
C22 C21 H21 119.0 . . ?
C31 C30 C29 117.1(6) . . ?
C31 C30 H30 121.5 . . ?
C29 C30 H30 121.5 . . ?
C30 C31 C32 123.6(5) . . ?
C30 C31 H31 118.2 . . ?
C32 C31 H31 118.2 . . ?
C31 C32 C33 120.1(6) . . ?
C31 C32 H32 119.9 . . ?
C33 C32 H32 119.9 . . ?
C20 C23 H23A 109.5 . . ?
C20 C23 H23B 109.5 . . ?
H23A C23 H23B 109.5 . . ?
C20 C23 H23C 109.5 . . ?
H23A C23 H23C 109.5 . . ?
H23B C23 H23C 109.5 . . ?
O4 C36 O3 128.9(15) . . ?
O4 C36 C35 119.0(11) . . ?
O3 C36 C35 112.1(9) . . ?
C36 O4 C37 111.4(9) . . ?
C36 C35 H35A 109.5 . . ?
C36 C35 H35B 109.5 . . ?
H35A C35 H35B 109.5 . . ?
C36 C35 H35C 109.5 . . ?
H35A C35 H35C 109.5 . . ?
H35B C35 H35C 109.5 . . ?
O4 C37 H37A 109.5 . . ?
O4 C37 H37B 109.5 . . ?
H37A C37 H37B 109.5 . . ?
O4 C37 H37C 109.5 . . ?
H37A C37 H37C 109.5 . . ?
H37B C37 H37C 109.5 . . ?

loop_
_geom_bond_atom_site_label_1
_geom_bond_atom_site_label_2
_geom_bond_distance
_geom_bond_site_symmetry_2
_geom_bond_publ_flag
O1 N4 1.210(3) . ?
N3 C25 1.467(4) . ?
N3 C9 1.474(4) . ?
N3 H3 0.90(3) . ?
N2 C8 1.300(4) . ?
N2 C6 1.382(3) . ?
N4 O2 1.200(4) . ?
N4 C24 1.502(4) . ?
N1 C7 1.312(4) . ?
N1 C1 1.368(4) . ?
C9 C10 1.507(4) . ?
C9 C8 1.523(4) . ?
C9 C16 1.555(4) . ?
C8 C7 1.430(4) . ?
C7 C15 1.447(4) . ?
C25 C26 1.522(4) . ?
C25 C24 1.541(4) . ?
C25 H25 0.9800 . ?
C16 C17 1.508(4) . ?
C16 C24 1.520(4) . ?
C16 H16 0.9800 . ?
C24 H24 0.9800 . ?
C17 C22 1.370(5) . ?
C17 C18 1.386(4) . ?
C6 C5 1.387(4) . ?
C6 C1 1.424(4) . ?
C10 C11 1.376(4) . ?
C10 C15 1.404(4) . ?
C1 C2 1.403(4) . ?
C27 C28 1.348(5) . ?
C27 C34 1.424(5) . ?
C27 C26 1.474(5) . ?
C15 C14 1.375(5) . ?
C26 H26A 0.9700 . ?
C26 H26B 0.9700 . ?
C34 C33 1.402(6) . ?
C34 C29 1.418(6) . ?
C14 C13 1.368(5) . ?
C14 H14 0.9300 . ?
N5 C28 1.347(5) . ?
N5 C29 1.359(6) . ?
N5 H5 0.8600 . ?
C5 C4 1.369(4) . ?
C5 H5A 0.9300 . ?
C11 C12 1.382(5) . ?
C11 H11 0.9300 . ?
C18 C19 1.381(5) . ?
C18 H18 0.9300 . ?
C29 C30 1.375(7) . ?
C22 C21 1.370(6) . ?
C22 H22 0.9300 . ?
C19 C20 1.376(6) . ?
C19 H19 0.9300 . ?
C20 C21 1.366(6) . ?
C20 C23 1.516(6) . ?
C28 H28 0.9300 . ?
C13 C12 1.391(6) . ?
C13 H13 0.9300 . ?
C2 C3 1.348(5) . ?
C2 H2 0.9300 . ?
C12 H12 0.9300 . ?
C4 C3 1.383(5) . ?
C4 H4 0.9300 . ?
C3 H3A 0.9300 . ?
C33 C32 1.408(7) . ?
C33 H33 0.9300 . ?
C21 H21 0.9300 . ?
C30 C31 1.351(9) . ?
C30 H30 0.9300 . ?
C31 C32 1.407(10) . ?
C31 H31 0.9300 . ?
C32 H32 0.9300 . ?
C23 H23A 0.9600 . ?
C23 H23B 0.9600 . ?
C23 H23C 0.9600 . ?
O3 C36 1.199(9) . ?
C36 O4 1.132(12) . ?
C36 C35 1.701(15) . ?
O4 C37 1.864(14) . ?
C35 H35A 0.9600 . ?
C35 H35B 0.9600 . ?
C35 H35C 0.9600 . ?
C37 H37A 0.9600 . ?
C37 H37B 0.9600 . ?
C37 H37C 0.9600 . ?

loop_
_geom_hbond_atom_site_label_D
_geom_hbond_atom_site_label_H
_geom_hbond_atom_site_label_A
_geom_hbond_distance_DH
_geom_hbond_distance_HA
_geom_hbond_distance_DA
_geom_hbond_angle_DHA
_geom_hbond_site_symmetry_A
_geom_hbond_publ_flag
C25 H25 N2 0.98 2.52 3.077(3) 116.0 . yes
C24 H24 O2 0.98 2.56 3.424(4) 147.6 2_756 yes
C26 H26A O1 0.97 2.62 3.108(4) 111.3 . yes
N5 H5 O3 0.86 2.12 2.945(6) 161.6 . yes
N3 H3 N1 0.90(3) 2.44(4) 3.259(4) 152(3) 2_646 yes

loop_
_geom_torsion_atom_site_label_1
_geom_torsion_atom_site_label_2
_geom_torsion_atom_site_label_3
_geom_torsion_atom_site_label_4
_geom_torsion
_geom_torsion_site_symmetry_1
_geom_torsion_site_symmetry_2
_geom_torsion_site_symmetry_3
_geom_torsion_site_symmetry_4
_geom_torsion_publ_flag
C25 N3 C9 C10 170.6(2) . . . . ?
C25 N3 C9 C8 -74.1(3) . . . . ?
C25 N3 C9 C16 48.4(3) . . . . ?
C6 N2 C8 C7 -0.2(4) . . . . ?
C6 N2 C8 C9 -178.4(3) . . . . ?
N3 C9 C8 N2 57.6(4) . . . . ?
C10 C9 C8 N2 179.7(3) . . . . ?
C16 C9 C8 N2 -55.7(4) . . . . ?
N3 C9 C8 C7 -120.8(3) . . . . ?
C10 C9 C8 C7 1.2(3) . . . . ?
C16 C9 C8 C7 125.9(3) . . . . ?
C1 N1 C7 C8 0.5(4) . . . . ?
C1 N1 C7 C15 -179.4(3) . . . . ?
N2 C8 C7 N1 0.2(5) . . . . ?
C9 C8 C7 N1 178.7(3) . . . . ?
N2 C8 C7 C15 -179.9(3) . . . . ?
C9 C8 C7 C15 -1.4(3) . . . . ?
C9 N3 C25 C26 -161.8(2) . . . . ?
C9 N3 C25 C24 -34.8(3) . . . . ?
N3 C9 C16 C17 -170.5(3) . . . . ?
C10 C9 C16 C17 68.7(3) . . . . ?
C8 C9 C16 C17 -48.2(4) . . . . ?
N3 C9 C16 C24 -41.3(3) . . . . ?
C10 C9 C16 C24 -162.2(2) . . . . ?
C8 C9 C16 C24 80.9(3) . . . . ?
O2 N4 C24 C16 135.0(3) . . . . ?
O1 N4 C24 C16 -46.6(4) . . . . ?
O2 N4 C24 C25 -105.7(4) . . . . ?
O1 N4 C24 C25 72.7(4) . . . . ?
C17 C16 C24 N4 -82.1(3) . . . . ?
C9 C16 C24 N4 144.7(2) . . . . ?
C17 C16 C24 C25 155.1(2) . . . . ?
C9 C16 C24 C25 21.9(3) . . . . ?
N3 C25 C24 N4 -114.8(3) . . . . ?
C26 C25 C24 N4 9.2(4) . . . . ?
N3 C25 C24 C16 6.4(3) . . . . ?
C26 C25 C24 C16 130.4(3) . . . . ?
C24 C16 C17 C22 121.6(3) . . . . ?
C9 C16 C17 C22 -114.9(3) . . . . ?
C24 C16 C17 C18 -51.7(4) . . . . ?
C9 C16 C17 C18 71.7(4) . . . . ?
C8 N2 C6 C5 -179.2(3) . . . . ?
C8 N2 C6 C1 -0.4(4) . . . . ?
N3 C9 C10 C11 -58.6(4) . . . . ?
C8 C9 C10 C11 178.4(3) . . . . ?
C16 C9 C10 C11 54.0(4) . . . . ?
N3 C9 C10 C15 122.4(3) . . . . ?
C8 C9 C10 C15 -0.6(3) . . . . ?
C16 C9 C10 C15 -125.0(3) . . . . ?
C7 N1 C1 C2 178.0(3) . . . . ?
C7 N1 C1 C6 -1.1(4) . . . . ?
N2 C6 C1 N1 1.1(5) . . . . ?
C5 C6 C1 N1 179.9(3) . . . . ?
N2 C6 C1 C2 -178.0(3) . . . . ?
C5 C6 C1 C2 0.7(5) . . . . ?
C11 C10 C15 C14 1.1(5) . . . . ?
C9 C10 C15 C14 -179.7(3) . . . . ?
C11 C10 C15 C7 -179.4(3) . . . . ?
C9 C10 C15 C7 -0.2(3) . . . . ?
N1 C7 C15 C14 0.4(6) . . . . ?
C8 C7 C15 C14 -179.5(3) . . . . ?
N1 C7 C15 C10 -179.1(3) . . . . ?
C8 C7 C15 C10 1.0(3) . . . . ?
C28 C27 C26 C25 109.1(4) . . . . ?
C34 C27 C26 C25 -70.2(4) . . . . ?
N3 C25 C26 C27 -68.4(3) . . . . ?
C24 C25 C26 C27 173.1(3) . . . . ?
C28 C27 C34 C33 178.6(4) . . . . ?
C26 C27 C34 C33 -2.0(6) . . . . ?
C28 C27 C34 C29 -0.7(4) . . . . ?
C26 C27 C34 C29 178.7(3) . . . . ?
C10 C15 C14 C13 -1.2(5) . . . . ?
C7 C15 C14 C13 179.4(3) . . . . ?
N2 C6 C5 C4 178.7(3) . . . . ?
C1 C6 C5 C4 -0.1(5) . . . . ?
C15 C10 C11 C12 -0.9(5) . . . . ?
C9 C10 C11 C12 -179.9(3) . . . . ?
C22 C17 C18 C19 0.6(5) . . . . ?
C16 C17 C18 C19 174.1(3) . . . . ?
C28 N5 C29 C30 179.4(5) . . . . ?
C28 N5 C29 C34 -0.5(5) . . . . ?
C33 C34 C29 N5 -178.6(3) . . . . ?
C27 C34 C29 N5 0.8(4) . . . . ?
C33 C34 C29 C30 1.4(6) . . . . ?
C27 C34 C29 C30 -179.2(4) . . . . ?
C18 C17 C22 C21 -0.6(6) . . . . ?
C16 C17 C22 C21 -174.4(4) . . . . ?
C17 C18 C19 C20 -0.5(6) . . . . ?
C18 C19 C20 C21 0.5(7) . . . . ?
C18 C19 C20 C23 -176.6(5) . . . . ?
C29 N5 C28 C27 0.1(5) . . . . ?
C34 C27 C28 N5 0.4(4) . . . . ?
C26 C27 C28 N5 -179.0(3) . . . . ?
C15 C14 C13 C12 1.1(6) . . . . ?
N1 C1 C2 C3 179.9(4) . . . . ?
C6 C1 C2 C3 -1.0(5) . . . . ?
C10 C11 C12 C13 0.8(6) . . . . ?
C14 C13 C12 C11 -0.9(7) . . . . ?
C6 C5 C4 C3 -0.3(6) . . . . ?
C1 C2 C3 C4 0.6(7) . . . . ?
C5 C4 C3 C2 0.0(7) . . . . ?
C29 C34 C33 C32 -1.5(6) . . . . ?
C27 C34 C33 C32 179.3(4) . . . . ?
C19 C20 C21 C22 -0.6(7) . . . . ?
C23 C20 C21 C22 176.5(5) . . . . ?
C17 C22 C21 C20 0.7(7) . . . . ?
N5 C29 C30 C31 -179.9(5) . . . . ?
C34 C29 C30 C31 0.0(8) . . . . ?
C29 C30 C31 C32 -1.4(10) . . . . ?
C30 C31 C32 C33 1.3(10) . . . . ?
C34 C33 C32 C31 0.2(7) . . . . ?
O3 C36 O4 C37 34.8(15) . . . . ?
C35 C36 O4 C37 -146.5(11) . . . . ?
